data_2219070
loop_
_publ_author_name
'Fun, Hoong-Kun'
'Patil, P. S.'
'Jebas, Samuel Robinson'
'Dharmaprakash, S. M.'

_publ_section_title
;
 (<i>E</i>)-3-(2-Chlorophenyl)-1-(2-furyl)prop-2-en-1-one
;
_journal_coeditor_code IS2312
_journal_issue 8
_journal_name_full 'Acta Crystallographica Section E'
_journal_page_first o1467
_journal_paper_doi 10.1107/S1600536808020965
_journal_volume 64
_journal_year 2008
_chemical_formula_iupac 'C13 H9 Cl O2'
_chemical_formula_moiety 'C13 H9 Cl O2'
_chemical_formula_sum 'C13 H9 Cl O2'
_chemical_formula_weight 232.65
_chemical_name_common '(2E)-3-(2-chlorophenyl)-1-(2-furyl) prop-2-en-1-one'
_chemical_name_systematic
;
(E)-3-(2-Chlorophenyl)-1-(2-furyl)prop-2-en-1-one
;
_space_group_IT_number 33
_symmetry_cell_setting orthorhombic
_symmetry_space_group_name_Hall 'P 2c -2n'
_symmetry_space_group_name_H-M 'P n a 21'
_atom_sites_solution_hydrogens geom
_atom_sites_solution_primary direct
_atom_sites_solution_secondary difmap
_audit_creation_method SHELXL-97
_cell_angle_alpha 90.00
_cell_angle_beta 90.00
_cell_angle_gamma 90.00
_cell_formula_units_Z 4
_cell_length_a 19.6826(4)
_cell_length_b 3.83950(10)
_cell_length_c 14.0491(3)
_cell_measurement_reflns_used 9970
_cell_measurement_temperature 100.00(10)
_cell_measurement_theta_max 37.15
_cell_measurement_theta_min 2.47
_cell_volume 1061.71(4)
_computing_cell_refinement 'APEX2 (Bruker, 2005)'
_computing_data_collection 'APEX2 (Bruker, 2005)'
_computing_data_reduction 'SAINT (Bruker, 2005)'
_computing_molecular_graphics 'SHELXTL (Sheldrick, 2008'
_computing_publication_material
;
SHELXTL (Sheldrick, 2008 and PLATON (Spek, 2003)
;
_computing_structure_refinement 'SHELXTL (Sheldrick, 2008'
_computing_structure_solution 'SHELXTL (Sheldrick, 2008)'
_diffrn_ambient_temperature 100.00(10)
_diffrn_measured_fraction_theta_full 0.996
_diffrn_measured_fraction_theta_max 0.996
_diffrn_measurement_device_type 'Bruker SMART APEXII CCD area-detector'
_diffrn_measurement_method '\f and \w'
_diffrn_radiation_monochromator graphite
_diffrn_radiation_source 'fine-focus sealed tube'
_diffrn_radiation_type MoK\a
_diffrn_radiation_wavelength 0.71073
_diffrn_reflns_av_R_equivalents 0.0338
_diffrn_reflns_av_sigmaI/netI 0.0190
_diffrn_reflns_limit_h_max 29
_diffrn_reflns_limit_h_min -29
_diffrn_reflns_limit_k_max 5
_diffrn_reflns_limit_k_min -5
_diffrn_reflns_limit_l_max 21
_diffrn_reflns_limit_l_min -21
_diffrn_reflns_number 30354
_diffrn_reflns_theta_full 32.77
_diffrn_reflns_theta_max 32.77
_diffrn_reflns_theta_min 2.07
_diffrn_standards_number 0
_exptl_absorpt_coefficient_mu 0.338
_exptl_absorpt_correction_T_max 0.9523
_exptl_absorpt_correction_T_min 0.8648
_exptl_absorpt_correction_type multi-scan
_exptl_absorpt_process_details '(<i>SADABS</i>; Bruker, 2005)'
_exptl_crystal_colour colourless
_exptl_crystal_density_diffrn 1.455
_exptl_crystal_density_method 'not measured'
_exptl_crystal_description block
_exptl_crystal_F_000 480
_exptl_crystal_size_max 0.44
_exptl_crystal_size_mid 0.23
_exptl_crystal_size_min 0.15
_refine_diff_density_max 0.419
_refine_diff_density_min -0.194
_refine_ls_abs_structure_details 'Flack (1983), 1881 Friedel pairs'
_refine_ls_abs_structure_Flack -0.01(4)
_refine_ls_extinction_method none
_refine_ls_goodness_of_fit_ref 1.095
_refine_ls_hydrogen_treatment constr
_refine_ls_matrix_type full
_refine_ls_number_parameters 145
_refine_ls_number_reflns 3902
_refine_ls_number_restraints 1
_refine_ls_restrained_S_all 1.095
_refine_ls_R_factor_all 0.0334
_refine_ls_R_factor_gt 0.0315
_refine_ls_shift/su_max 0.001
_refine_ls_shift/su_mean 0.000
_refine_ls_structure_factor_coef Fsqd
_refine_ls_weighting_details 'calc w=1/[\s^2^(Fo^2^)+(0.06P)^2^+0.0834P] where P=(Fo^2^+2Fc^2^)/3'
_refine_ls_weighting_scheme calc
_refine_ls_wR_factor_gt 0.0853
_refine_ls_wR_factor_ref 0.0920
_reflns_number_gt 3738
_reflns_number_total 3902
_reflns_threshold_expression I>2\s(I)
_cod_data_source_file is2312.cif
_cod_data_source_block I
_cod_database_code 2219070
_cod_database_fobs_code 2219070

loop_
_symmetry_equiv_pos_as_xyz
'x, y, z'
'-x, -y, z+1/2'
'x+1/2, -y+1/2, z'
'-x+1/2, y+1/2, z+1/2'

loop_
_atom_site_type_symbol
_atom_site_label
_atom_site_fract_x
_atom_site_fract_y
_atom_site_fract_z
_atom_site_U_iso_or_equiv
_atom_site_adp_type
_atom_site_calc_flag
_atom_site_refinement_flags
_atom_site_occupancy
Cl Cl1 0.717808(15) 0.28404(8) 0.54723(2) 0.02583(8) Uani d . 1
O O1 0.56257(5) -0.2638(2) 0.10796(7) 0.02292(18) Uani d . 1
O O2 0.52989(4) -0.2045(3) 0.35622(8) 0.02328(19) Uani d . 1
C C13 0.47093(6) -0.4899(3) 0.17874(10) 0.0209(2) Uani d . 1
H H13A 0.4398 -0.5572 0.2251 0.025 Uiso calc R 1
C C1 0.75871(6) 0.3597(3) 0.43900(8) 0.01692(19) Uani d . 1
C C2 0.82334(6) 0.5030(3) 0.44283(9) 0.0203(2) Uani d . 1
H H2A 0.8429 0.5581 0.5012 0.024 Uiso calc R 1
C C3 0.85871(6) 0.5636(3) 0.35885(10) 0.0205(2) Uani d . 1
H H3A 0.9022 0.6575 0.3606 0.025 Uiso calc R 1
C C4 0.82839(6) 0.4826(3) 0.27213(9) 0.0188(2) Uani d . 1
H H4A 0.8516 0.5252 0.2157 0.023 Uiso calc R 1
C C5 0.76378(6) 0.3389(3) 0.26935(8) 0.0173(2) Uani d . 1
H H5A 0.7444 0.2862 0.2107 0.021 Uiso calc R 1
C C6 0.72688(6) 0.2709(3) 0.35301(9) 0.01496(19) Uani d . 1
C C7 0.65913(5) 0.1151(3) 0.35030(8) 0.01663(18) Uani d . 1
H H7A 0.6348 0.1105 0.4070 0.020 Uiso calc R 1
C C8 0.62901(5) -0.0215(3) 0.27343(8) 0.0177(2) Uani d . 1
H H8A 0.6512 -0.0168 0.2150 0.021 Uiso calc R 1
C C9 0.56065(6) -0.1798(3) 0.28067(8) 0.01660(19) Uani d . 1
C C10 0.53018(6) -0.3151(3) 0.19325(9) 0.0167(2) Uani d . 1
C C11 0.52194(7) -0.4069(4) 0.03974(10) 0.0256(2) Uani d . 1
H H11A 0.5316 -0.4062 -0.0251 0.031 Uiso calc R 1
C C12 0.46571(7) -0.5500(4) 0.07910(10) 0.0238(2) Uani d . 1
H H12A 0.4307 -0.6644 0.0474 0.029 Uiso calc R 1

loop_
_atom_site_aniso_label
_atom_site_aniso_U_11
_atom_site_aniso_U_22
_atom_site_aniso_U_33
_atom_site_aniso_U_12
_atom_site_aniso_U_13
_atom_site_aniso_U_23
Cl1 0.02834(15) 0.03521(16) 0.01394(11) -0.00595(11) 0.00082(12) 0.00028(14)
O1 0.0203(4) 0.0318(5) 0.0166(4) -0.0043(3) 0.0011(3) -0.0022(3)
O2 0.0198(4) 0.0327(5) 0.0174(4) -0.0050(3) 0.0022(3) -0.0006(4)
C13 0.0175(5) 0.0221(5) 0.0231(5) -0.0020(4) -0.0007(4) -0.0002(4)
C1 0.0184(5) 0.0190(4) 0.0134(4) 0.0011(4) -0.0005(4) 0.0002(4)
C2 0.0191(5) 0.0228(5) 0.0189(5) -0.0005(4) -0.0045(4) -0.0002(4)
C3 0.0152(4) 0.0215(5) 0.0249(5) -0.0003(4) -0.0026(4) 0.0012(4)
C4 0.0169(5) 0.0198(5) 0.0196(5) 0.0003(4) 0.0013(4) 0.0026(4)
C5 0.0168(5) 0.0191(5) 0.0159(5) 0.0005(4) -0.0001(4) 0.0005(4)
C6 0.0146(4) 0.0153(4) 0.0149(5) 0.0013(3) -0.0011(4) 0.0004(4)
C7 0.0156(4) 0.0183(4) 0.0160(4) -0.0008(3) 0.0001(4) 0.0013(4)
C8 0.0145(4) 0.0211(5) 0.0177(5) -0.0015(4) 0.0005(4) -0.0010(4)
C9 0.0151(4) 0.0173(4) 0.0174(5) 0.0005(3) -0.0006(4) 0.0000(4)
C10 0.0162(5) 0.0180(5) 0.0160(5) 0.0003(3) 0.0010(4) -0.0005(4)
C11 0.0267(6) 0.0319(6) 0.0182(5) -0.0006(5) -0.0020(5) -0.0040(5)
C12 0.0221(5) 0.0231(5) 0.0263(6) -0.0013(4) -0.0063(4) -0.0036(5)

loop_
_atom_type_symbol
_atom_type_description
_atom_type_scat_dispersion_real
_atom_type_scat_dispersion_imag
_atom_type_scat_source
C C 0.0033 0.0016 'International Tables Vol C Tables 4.2.6.8 and 6.1.1.4'
H H 0.0000 0.0000 'International Tables Vol C Tables 4.2.6.8 and 6.1.1.4'
O O 0.0106 0.0060 'International Tables Vol C Tables 4.2.6.8 and 6.1.1.4'
Cl Cl 0.1484 0.1585 'International Tables Vol C Tables 4.2.6.8 and 6.1.1.4'

loop_
_geom_angle_atom_site_label_1
_geom_angle_atom_site_label_2
_geom_angle_atom_site_label_3
_geom_angle
C11 O1 C10 106.48(10)
C10 C13 C12 106.81(11)
C10 C13 H13A 126.6
C12 C13 H13A 126.6
C2 C1 C6 122.63(11)
C2 C1 Cl1 117.10(9)
C6 C1 Cl1 120.26(9)
C1 C2 C3 119.54(11)
C1 C2 H2A 120.2
C3 C2 H2A 120.2
C2 C3 C4 119.41(10)
C2 C3 H3A 120.3
C4 C3 H3A 120.3
C5 C4 C3 120.44(11)
C5 C4 H4A 119.8
C3 C4 H4A 119.8
C4 C5 C6 121.60(11)
C4 C5 H5A 119.2
C6 C5 H5A 119.2
C1 C6 C5 116.36(10)
C1 C6 C7 121.95(11)
C5 C6 C7 121.69(11)
C8 C7 C6 125.81(11)
C8 C7 H7A 117.1
C6 C7 H7A 117.1
C7 C8 C9 120.53(11)
C7 C8 H8A 119.7
C9 C8 H8A 119.7
O2 C9 C10 119.82(10)
O2 C9 C8 122.72(11)
C10 C9 C8 117.46(10)
C13 C10 O1 109.77(11)
C13 C10 C9 130.74(11)
O1 C10 C9 119.49(10)
C12 C11 O1 110.84(12)
C12 C11 H11A 124.6
O1 C11 H11A 124.6
C11 C12 C13 106.10(11)
C11 C12 H12A 127.0
C13 C12 H12A 127.0

loop_
_geom_bond_atom_site_label_1
_geom_bond_atom_site_label_2
_geom_bond_distance
Cl1 C1 1.7449(12)
O1 C11 1.3637(16)
O1 C10 1.3715(15)
O2 C9 1.2256(15)
C13 C10 1.3610(16)
C13 C12 1.4224(19)
C13 H13A 0.9300
C1 C2 1.3869(17)
C1 C6 1.4030(16)
C2 C3 1.3895(18)
C2 H2A 0.9300
C3 C4 1.3918(18)
C3 H3A 0.9300
C4 C5 1.3868(16)
C4 H4A 0.9300
C5 C6 1.4061(17)
C5 H5A 0.9300
C6 C7 1.4622(16)
C7 C8 1.3389(16)
C7 H7A 0.9300
C8 C9 1.4800(15)
C8 H8A 0.9300
C9 C10 1.4621(16)
C11 C12 1.3537(19)
C11 H11A 0.9300
C12 H12A 0.9300

loop_
_geom_hbond_atom_site_label_D
_geom_hbond_atom_site_label_H
_geom_hbond_atom_site_label_A
_geom_hbond_site_symmetry_A
_geom_hbond_distance_DH
_geom_hbond_distance_HA
_geom_hbond_distance_DA
_geom_hbond_angle_DHA
C3 H3A O2 3 0.93 2.52 3.4126(14) 161.1
C11 H11A O2 2_644 0.93 2.55 3.1488(17) 122.9
C7 H7A Cl1 . 0.93 2.64 3.0675(12) 108.4
C7 H7A O2 . 0.93 2.50 2.8255(14) 101.0
C8 H8A O1 . 0.93 2.49 2.8249(15) 101.3

loop_
_geom_torsion_atom_site_label_1
_geom_torsion_atom_site_label_2
_geom_torsion_atom_site_label_3
_geom_torsion_atom_site_label_4
_geom_torsion
C6 C1 C2 C3 0.14(18)
Cl1 C1 C2 C3 178.98(9)
C1 C2 C3 C4 0.63(17)
C2 C3 C4 C5 -0.74(18)
C3 C4 C5 C6 0.08(18)
C2 C1 C6 C5 -0.76(16)
Cl1 C1 C6 C5 -179.57(9)
C2 C1 C6 C7 179.05(11)
Cl1 C1 C6 C7 0.24(15)
C4 C5 C6 C1 0.65(16)
C4 C5 C6 C7 -179.17(10)
C1 C6 C7 C8 -170.09(11)
C5 C6 C7 C8 9.72(17)
C6 C7 C8 C9 178.45(10)
C7 C8 C9 O2 -2.60(17)
C7 C8 C9 C10 178.35(11)
C12 C13 C10 O1 -0.30(14)
C12 C13 C10 C9 178.44(12)
C11 O1 C10 C13 0.67(14)
C11 O1 C10 C9 -178.23(11)
O2 C9 C10 C13 -3.41(19)
C8 C9 C10 C13 175.66(12)
O2 C9 C10 O1 175.22(11)
C8 C9 C10 O1 -5.70(15)
C10 O1 C11 C12 -0.80(15)
O1 C11 C12 C13 0.62(15)
C10 C13 C12 C11 -0.19(15)

loop_
_cod_related_entry_id
_cod_related_entry_database
_cod_related_entry_code
1 ChemSpider 30655574
